data_9004709
loop_
_publ_author_name
'Piilonen, P. C.'
'McDonald, A. M.'
'Lalonde, A. E.'

_publ_section_title
;
 Insights into astrophyllite-group minerals II: Crystal chemistry
 Note: sample LAB3, peralkaline nepheline gneiss
;
_journal_name_full 'The Canadian Mineralogist'
_journal_page_first 27
_journal_page_last 54
_journal_paper_doi 10.2113/gscanmin.41.1.27
_journal_volume 41
_journal_year 2003
_chemical_compound_source 'Seal Lake, Labrador, Canada'
_chemical_formula_sum 'Ca0.121 F0.5 Fe5.988 H4 K1.898 Mg0.064 Na0.627 O30 Si8 Ti1.15 Zr0.85'
_chemical_name_mineral Astrophyllite
_space_group_IT_number 2
_symmetry_space_group_name_Hall '-P 1'
_symmetry_space_group_name_H-M 'P -1'
_cell_angle_alpha 112.93
_cell_angle_beta 94.627
_cell_angle_gamma 103.139
_cell_formula_units_Z 1
_cell_length_a 5.4049
_cell_length_b 11.9175
_cell_length_c 11.7488
_cell_volume 666.537
_database_code_amcsd 0005802
_exptl_crystal_density_diffrn 3.189
_cod_original_formula_sum 'Fe5.988 Na.627 Mg.064 (Ti1.15 Zr.85) Si8 K1.898 Ca.121 O30 F.5 H4'
_cod_database_code 9004709

loop_
_space_group_symop_operation_xyz
x,y,z
-x,-y,-z

loop_
_atom_site_aniso_label
_atom_site_aniso_U_11
_atom_site_aniso_U_22
_atom_site_aniso_U_33
_atom_site_aniso_U_12
_atom_site_aniso_U_13
_atom_site_aniso_U_23
Fe(1) 0.01300 0.01250 0.01750 0.00400 0.00390 0.00690
Na(1) 0.01300 0.01250 0.01750 0.00400 0.00390 0.00690
Fe(2) 0.01380 0.01430 0.01890 0.00500 0.00460 0.00820
Fe(3) 0.01340 0.01370 0.01960 0.00490 0.00470 0.00810
Fe(4) 0.01220 0.01180 0.01710 0.00310 0.00290 0.00610
Mg(4) 0.01220 0.01180 0.01710 0.00310 0.00290 0.00610
Ti 0.01070 0.01320 0.01800 0.00390 0.00310 0.00730
Zr 0.01070 0.01320 0.01800 0.00390 0.00310 0.00730
Si(1) 0.01710 0.01150 0.01510 0.00350 0.00240 0.00480
Si(2) 0.01640 0.01280 0.01740 0.00390 0.00250 0.00690
Si(3) 0.01550 0.01320 0.01730 0.00430 0.00250 0.00730
Si(4) 0.01640 0.01330 0.01430 0.00400 0.00270 0.00660
K 0.09250 0.05040 0.03410 0.01290 0.00710 0.01470
Na 0.03070 0.01960 0.01760 0.00570 0.00430 0.00660
Ca 0.03070 0.01960 0.01760 0.00570 0.00430 0.00660
O(1) 0.01570 0.01640 0.01510 0.00460 0.00350 0.00690
O(2) 0.01550 0.01960 0.02120 0.00490 0.00160 0.00790
O(3) 0.01490 0.01750 0.01630 0.00490 0.00300 0.00720
O-H(4) 0.01580 0.01620 0.02130 0.00370 0.00360 0.00740
O-H(5) 0.01890 0.01680 0.02030 0.00510 0.00450 0.00880
O(6) 0.01530 0.01870 0.01690 0.00510 0.00270 0.00700
O(7) 0.01430 0.01460 0.01670 0.00280 0.00230 0.00640
O(8) 0.02220 0.02890 0.02250 0.00030 0.00500 0.00870
O(9) 0.03910 0.04970 0.02450 -0.02420 0.01680 -0.00290
O(10) 0.02720 0.03420 0.02290 0.01630 0.00370 0.01120
O(11) 0.08190 0.06780 0.02570 0.06340 0.02120 0.02170
O(12) 0.06460 0.04600 0.02680 0.04290 -0.01160 -0.00080
O(13) 0.06380 0.01410 0.02150 0.00560 0.00390 0.01000
O(14) 0.06460 0.01450 0.02250 0.00300 0.00450 0.00860
O(15) 0.02890 0.06360 0.02440 -0.02740 -0.00700 0.01780
F(16) 0.02270 0.02130 0.02110 0.00690 0.00400 0.00950

loop_
_atom_site_label
_atom_site_fract_x
_atom_site_fract_y
_atom_site_fract_z
_atom_site_occupancy
_atom_site_U_iso_or_equiv
Fe(1) 0.85010 0.20583 0.47990 0.87600 0.01400
Na(1) 0.85010 0.20583 0.47990 0.12400 0.01400
Fe(2) 0.28060 0.06789 0.48911 0.95600 0.01500
Fe(3) 0.42270 0.35217 0.48551 0.94400 0.01490
Fe(4) 0.00000 0.50000 0.50000 0.43600 0.01370
Mg(4) 0.00000 0.50000 0.50000 0.06400 0.01370
Ti 0.07953 0.08683 0.19795 0.57500 0.01360
Zr 0.07953 0.08683 0.19795 0.42500 0.01360
Si(1) 0.67850 0.27350 0.23230 1.00000 0.01500
Si(2) 0.81430 0.54736 0.25490 1.00000 0.01540
Si(3) 0.37850 0.67503 0.25728 1.00000 0.01500
Si(4) 0.50650 0.93127 0.23660 1.00000 0.01450
K 0.13380 0.26660 0.99580 0.94900 0.06160
Na 0.50000 0.00000 0.00000 0.37900 0.02330
Ca 0.50000 0.00000 0.00000 0.12100 0.02330
O(1) 0.72720 0.31880 0.38420 1.00000 0.01560
O(2) 0.14860 0.16230 0.37460 1.00000 0.01910
O(3) 0.12720 0.39170 0.59300 1.00000 0.01610
O-H(4) 0.29860 0.46310 0.40160 1.00000 0.01800
O-H(5) 0.98920 0.11640 0.59220 1.00000 0.01830
O(6) 0.56020 0.25740 0.58960 1.00000 0.01700
O(7) 0.57280 0.01450 0.38900 1.00000 0.01550
O(8) 0.07400 0.59120 0.20300 1.00000 0.02640
O(9) 0.24930 0.04160 0.82620 1.00000 0.04970
O(10) 0.42760 0.41320 0.79680 1.00000 0.02710
O(11) 0.12870 0.80570 0.83020 1.00000 0.04950
O(12) 0.26640 0.95660 0.17230 1.00000 0.04800
O(13) 0.26754 0.60500 0.80460 1.00000 0.03360
O(14) 0.57270 0.22080 0.80030 1.00000 0.03530
O(15) 0.38730 0.19270 0.16860 1.00000 0.04720
F(16) 0.00000 0.00000 0.00000 0.50000 0.02140

loop_
_cod_changelog_entry_id
_cod_changelog_entry_author
_cod_changelog_entry_date
_cod_changelog_entry_text
1
;cod-tools version 3.10.1
Id: cif_fix_AMCSD_aniso_labels 10200 2024-08-01 14:09:44Z saulius
;
2024-08-02T12:20:43+03:00
;Changed the following '_atom_site_aniso_label' values:
'OH(4)' -> 'O-H(4)'
'OH(5)' -> 'O-H(5)'
;

loop_
_cod_related_entry_id
_cod_related_entry_database
_cod_related_entry_code
1 AMCSD 0005802
